data_1553119
loop_
_publ_author_name
'Berthelot-Br\'ehier, Ana\"is'
'Panossian, Armen'
'Colobert, Fran\,coise'
'Leroux, Fr\'ed\'eric R.'

_publ_section_title
;
 Atroposelective synthesis of axially chiral P,S-ligands based on arynes
;
_journal_issue 6
_journal_name_full 'Organic Chemistry Frontiers'
_journal_page_first 634
_journal_paper_doi 10.1039/C5QO00067J
_journal_volume 2
_journal_year 2015
_chemical_absolute_configuration ad
_chemical_formula_moiety 'C16 H16 Cl I O S'
_chemical_formula_sum 'C16 H16 Cl I O S'
_chemical_formula_weight 418.70
_space_group_IT_number 19
_space_group_name_Hall 'P 2ac 2ab'
_space_group_name_H-M_alt 'P 21 21 21'
_symmetry_cell_setting orthorhombic
_symmetry_space_group_name_Hall 'P 2ac 2ab'
_symmetry_space_group_name_H-M 'P 21 21 21'
_atom_sites_solution_hydrogens geom
_atom_sites_solution_primary direct
_atom_sites_solution_secondary difmap
_audit_creation_method SHELXL-97
_audit_update_record
;
2015-02-24 deposited with the CCDC.
2015-04-09 downloaded from the CCDC.
;
_cell_angle_alpha 90.00
_cell_angle_beta 90.00
_cell_angle_gamma 90.00
_cell_formula_units_Z 4
_cell_length_a 7.6495(6)
_cell_length_b 12.8030(13)
_cell_length_c 16.9343(13)
_cell_measurement_reflns_used 4966
_cell_measurement_temperature 173(2)
_cell_measurement_theta_max 30.85
_cell_measurement_theta_min 3.18
_cell_volume 1658.5(2)
_computing_cell_refinement 'Bruker SAINT'
_computing_data_collection 'Bruker APEX2'
_computing_data_reduction 'Bruker SAINT'
_computing_molecular_graphics 'Bruker SHELXTL'
_computing_publication_material 'Bruker SHELXTL'
_computing_structure_refinement 'SHELXL-97 (Sheldrick, 2008)'
_computing_structure_solution 'SHELXS-97 (Sheldrick, 2008)'
_diffrn_ambient_temperature 173(2)
_diffrn_measured_fraction_theta_full 0.995
_diffrn_measured_fraction_theta_max 0.995
_diffrn_radiation_monochromator triumph
_diffrn_radiation_source 'sealed tube'
_diffrn_radiation_type MoK\a
_diffrn_radiation_wavelength 0.71073
_diffrn_reflns_av_R_equivalents 0.0195
_diffrn_reflns_av_sigmaI/netI 0.0391
_diffrn_reflns_limit_h_max 11
_diffrn_reflns_limit_h_min -11
_diffrn_reflns_limit_k_max 18
_diffrn_reflns_limit_k_min -10
_diffrn_reflns_limit_l_max 24
_diffrn_reflns_limit_l_min -21
_diffrn_reflns_number 8631
_diffrn_reflns_theta_full 30.99
_diffrn_reflns_theta_max 30.99
_diffrn_reflns_theta_min 1.99
_exptl_absorpt_coefficient_mu 2.211
_exptl_absorpt_correction_T_max 0.7327
_exptl_absorpt_correction_T_min 0.5568
_exptl_absorpt_correction_type multi-scan
_exptl_absorpt_process_details sadabs
_exptl_crystal_colour colourless
_exptl_crystal_density_diffrn 1.677
_exptl_crystal_density_method 'not measured'
_exptl_crystal_description block
_exptl_crystal_F_000 824
_exptl_crystal_recrystallization_method 'Re-crystallisation from solvent: EtOAc'
_exptl_crystal_size_max 0.30
_exptl_crystal_size_mid 0.20
_exptl_crystal_size_min 0.15
_refine_diff_density_max 0.582
_refine_diff_density_min -1.331
_refine_diff_density_rms 0.084
_refine_ls_abs_structure_details 'Flack H D (1983), Acta Cryst. A39, 876-881'
_refine_ls_abs_structure_Flack -0.032(14)
_refine_ls_extinction_method none
_refine_ls_goodness_of_fit_ref 1.083
_refine_ls_hydrogen_treatment constr
_refine_ls_matrix_type full
_refine_ls_number_parameters 184
_refine_ls_number_reflns 4931
_refine_ls_number_restraints 0
_refine_ls_restrained_S_all 1.083
_refine_ls_R_factor_all 0.0358
_refine_ls_R_factor_gt 0.0271
_refine_ls_shift/su_max 0.005
_refine_ls_shift/su_mean 0.000
_refine_ls_structure_factor_coef Fsqd
_refine_ls_weighting_details 'calc w=1/[\s^2^(Fo^2^)+(0.0121P)^2^+0.1943P] where P=(Fo^2^+2Fc^2^)/3'
_refine_ls_weighting_scheme calc
_refine_ls_wR_factor_gt 0.0496
_refine_ls_wR_factor_ref 0.0525
_reflns_number_gt 4368
_reflns_number_total 4931
_reflns_threshold_expression I>2\s(I)
_cod_data_source_file c5qo00067j2.cif
_cod_data_source_block fcab120529
_cod_depositor_comments
;
The following automatic conversions were performed:

data item '_symmetry_cell_setting' value 'Orthorhombic' was changed
to 'orthorhombic' in accordance with the
/home/saulius/struct/COD-crude-data/automatic-downloads/DataCite-retrospective/RSC/depositions/lib/dictionaries/cif_core.dic
dictionary named 'cif_core.dic' version 2.4.2 last updated on
2011-04-26.

Automatic conversion script
Id: cif_fix_values 6909 2019-04-08 15:41:33Z antanas 
;
_cod_original_sg_symbol_H-M P2(1)2(1)2(1)
_cod_database_code 1553119

loop_
_symmetry_equiv_pos_as_xyz
'x, y, z'
'x+1/2, -y+1/2, -z'
'-x, y+1/2, -z+1/2'
'-x+1/2, -y, z+1/2'

loop_
_atom_site_label
_atom_site_type_symbol
_atom_site_fract_x
_atom_site_fract_y
_atom_site_fract_z
_atom_site_U_iso_or_equiv
_atom_site_adp_type
_atom_site_occupancy
_atom_site_symmetry_multiplicity
_atom_site_calc_flag
_atom_site_refinement_flags
C1 C 0.7167(3) 0.96685(19) 0.84695(14) 0.0207(5) Uani 1 1 d .
C2 C 0.5844(3) 1.0000(2) 0.79679(15) 0.0284(6) Uani 1 1 d .
H2 H 0.5466 0.9560 0.7550 0.034 Uiso 1 1 calc R
C3 C 0.5077(3) 1.0961(2) 0.80732(17) 0.0340(7) Uani 1 1 d .
H3 H 0.4183 1.1189 0.7724 0.041 Uiso 1 1 calc R
C4 C 0.5610(3) 1.1594(2) 0.86875(15) 0.0300(5) Uani 1 1 d .
H4 H 0.5100 1.2263 0.8759 0.036 Uiso 1 1 calc R
C5 C 0.6900(3) 1.1243(2) 0.92013(15) 0.0235(5) Uani 1 1 d .
C6 C 0.7704(3) 1.02669(18) 0.91147(14) 0.0187(4) Uani 1 1 d .
C7 C 0.9022(3) 0.99094(17) 0.97070(14) 0.0204(4) Uani 1 1 d .
C8 C 0.8647(3) 0.91623(17) 1.02838(14) 0.0212(4) Uani 1 1 d .
C9 C 0.9868(4) 0.8893(2) 1.08560(15) 0.0284(6) Uani 1 1 d .
H9 H 0.9588 0.8389 1.1247 0.034 Uiso 1 1 calc R
C10 C 1.1490(4) 0.9364(2) 1.08514(18) 0.0351(7) Uani 1 1 d .
H10 H 1.2334 0.9175 1.1237 0.042 Uiso 1 1 calc R
C11 C 1.1897(3) 1.0110(2) 1.0290(2) 0.0366(6) Uani 1 1 d .
H11 H 1.3014 1.0435 1.0290 0.044 Uiso 1 1 calc R
C12 C 1.0674(3) 1.0378(2) 0.97338(17) 0.0274(5) Uani 1 1 d .
H12 H 1.0957 1.0898 0.9355 0.033 Uiso 1 1 calc R
C13 C 0.9709(3) 0.8626(2) 0.75334(15) 0.0294(6) Uani 1 1 d .
C14 C 0.8921(5) 0.9195(3) 0.68339(17) 0.0465(8) Uani 1 1 d .
H14A H 0.8674 0.9921 0.6981 0.070 Uiso 1 1 calc R
H14B H 0.7833 0.8849 0.6676 0.070 Uiso 1 1 calc R
H14C H 0.9748 0.9184 0.6392 0.070 Uiso 1 1 calc R
C15 C 1.0270(5) 0.7521(3) 0.7301(2) 0.0532(9) Uani 1 1 d .
H15A H 1.1186 0.7559 0.6898 0.080 Uiso 1 1 calc R
H15B H 0.9261 0.7141 0.7090 0.080 Uiso 1 1 calc R
H15C H 1.0720 0.7156 0.7767 0.080 Uiso 1 1 calc R
C16 C 1.1202(4) 0.9227(3) 0.7905(2) 0.0510(9) Uani 1 1 d .
H16A H 1.2190 0.9251 0.7537 0.077 Uiso 1 1 calc R
H16B H 1.1565 0.8880 0.8394 0.077 Uiso 1 1 calc R
H16C H 1.0819 0.9940 0.8024 0.077 Uiso 1 1 calc R
O1 O 0.6602(3) 0.77882(15) 0.78964(12) 0.0353(5) Uani 1 1 d .
S1 S 0.80350(7) 0.83727(5) 0.83088(3) 0.02226(11) Uani 1 1 d .
Cl1 Cl 0.74989(11) 1.20588(6) 0.99742(5) 0.04111(17) Uani 1 1 d .
I1 I 0.62193(2) 0.840493(15) 1.031693(10) 0.03321(5) Uani 1 1 d .

loop_
_atom_site_aniso_label
_atom_site_aniso_U_11
_atom_site_aniso_U_22
_atom_site_aniso_U_33
_atom_site_aniso_U_23
_atom_site_aniso_U_13
_atom_site_aniso_U_12
C1 0.0186(10) 0.0223(11) 0.0211(11) 0.0010(10) -0.0004(8) -0.0019(10)
C2 0.0226(12) 0.0372(15) 0.0255(12) 0.0024(11) -0.0060(9) -0.0016(11)
C3 0.0248(12) 0.0427(17) 0.0346(15) 0.0129(14) -0.0062(11) 0.0054(13)
C4 0.0272(10) 0.0254(12) 0.0373(14) 0.0089(14) 0.0063(10) 0.0081(13)
C5 0.0262(11) 0.0186(11) 0.0256(12) 0.0026(10) 0.0037(9) 0.0004(10)
C6 0.0176(9) 0.0179(10) 0.0208(11) 0.0027(9) 0.0001(8) 0.0010(9)
C7 0.0237(10) 0.0172(9) 0.0204(10) -0.0032(10) -0.0041(10) 0.0015(9)
C8 0.0262(9) 0.0187(9) 0.0188(10) -0.0040(10) -0.0028(12) 0.0017(10)
C9 0.0377(13) 0.0268(13) 0.0208(12) 0.0013(11) -0.0038(10) 0.0071(12)
C10 0.0352(15) 0.0359(15) 0.0342(15) -0.0011(12) -0.0170(13) 0.0073(13)
C11 0.0285(11) 0.0376(15) 0.0437(16) -0.0015(16) -0.0121(13) -0.0047(12)
C12 0.0284(10) 0.0232(11) 0.0305(13) 0.0053(12) -0.0045(11) -0.0080(10)
C13 0.0330(12) 0.0316(15) 0.0237(12) -0.0004(11) 0.0078(10) 0.0004(12)
C14 0.0549(19) 0.058(2) 0.0267(14) 0.0113(14) 0.0121(15) -0.0024(19)
C15 0.071(2) 0.048(2) 0.0406(19) -0.0085(17) 0.0196(17) 0.0140(19)
C16 0.0319(13) 0.071(2) 0.051(2) -0.0090(18) 0.0136(17) -0.0117(19)
O1 0.0436(11) 0.0305(10) 0.0318(10) -0.0056(8) 0.0000(8) -0.0167(9)
S1 0.0296(3) 0.0184(2) 0.0187(2) -0.0005(3) 0.0006(2) -0.0033(3)
Cl1 0.0547(4) 0.0271(3) 0.0415(4) -0.0119(3) -0.0040(3) 0.0096(3)
I1 0.03572(8) 0.03761(9) 0.02631(7) 0.00153(9) 0.00572(7) -0.01130(9)

loop_
_atom_type_symbol
_atom_type_description
_atom_type_scat_dispersion_real
_atom_type_scat_dispersion_imag
_atom_type_scat_source
C C 0.0033 0.0016 'International Tables Vol C Tables 4.2.6.8 and 6.1.1.4'
H H 0.0000 0.0000 'International Tables Vol C Tables 4.2.6.8 and 6.1.1.4'
O O 0.0106 0.0060 'International Tables Vol C Tables 4.2.6.8 and 6.1.1.4'
S S 0.1246 0.1234 'International Tables Vol C Tables 4.2.6.8 and 6.1.1.4'
Cl Cl 0.1484 0.1585 'International Tables Vol C Tables 4.2.6.8 and 6.1.1.4'
I I -0.4742 1.8119 'International Tables Vol C Tables 4.2.6.8 and 6.1.1.4'

loop_
_geom_angle_atom_site_label_1
_geom_angle_atom_site_label_2
_geom_angle_atom_site_label_3
_geom_angle
C2 C1 C6 121.7(2)
C2 C1 S1 117.16(19)
C6 C1 S1 120.90(17)
C3 C2 C1 120.4(3)
C3 C2 H2 119.8
C1 C2 H2 119.8
C2 C3 C4 119.8(2)
C2 C3 H3 120.1
C4 C3 H3 120.1
C3 C4 C5 119.5(3)
C3 C4 H4 120.3
C5 C4 H4 120.3
C4 C5 C6 122.3(3)
C4 C5 Cl1 117.7(2)
C6 C5 Cl1 120.00(19)
C1 C6 C5 116.3(2)
C1 C6 C7 123.8(2)
C5 C6 C7 120.0(2)
C8 C7 C12 117.1(2)
C8 C7 C6 122.7(2)
C12 C7 C6 120.0(2)
C9 C8 C7 121.3(2)
C9 C8 I1 117.55(18)
C7 C8 I1 121.16(17)
C10 C9 C8 119.5(3)
C10 C9 H9 120.2
C8 C9 H9 120.2
C9 C10 C11 120.5(2)
C9 C10 H10 119.7
C11 C10 H10 119.7
C12 C11 C10 119.4(2)
C12 C11 H11 120.3
C10 C11 H11 120.3
C11 C12 C7 122.1(2)
C11 C12 H12 119.0
C7 C12 H12 119.0
C16 C13 C14 112.3(3)
C16 C13 C15 111.4(3)
C14 C13 C15 110.8(3)
C16 C13 S1 108.34(19)
C14 C13 S1 111.2(2)
C15 C13 S1 102.3(2)
C13 C14 H14A 109.5
C13 C14 H14B 109.5
H14A C14 H14B 109.5
C13 C14 H14C 109.5
H14A C14 H14C 109.5
H14B C14 H14C 109.5
C13 C15 H15A 109.5
C13 C15 H15B 109.5
H15A C15 H15B 109.5
C13 C15 H15C 109.5
H15A C15 H15C 109.5
H15B C15 H15C 109.5
C13 C16 H16A 109.5
C13 C16 H16B 109.5
H16A C16 H16B 109.5
C13 C16 H16C 109.5
H16A C16 H16C 109.5
H16B C16 H16C 109.5
O1 S1 C1 105.05(11)
O1 S1 C13 105.14(12)
C1 S1 C13 101.45(12)

loop_
_geom_bond_atom_site_label_1
_geom_bond_atom_site_label_2
_geom_bond_distance
C1 C2 1.388(3)
C1 C6 1.396(3)
C1 S1 1.807(3)
C2 C3 1.374(4)
C2 H2 0.9500
C3 C4 1.380(4)
C3 H3 0.9500
C4 C5 1.390(4)
C4 H4 0.9500
C5 C6 1.401(3)
C5 Cl1 1.736(3)
C6 C7 1.494(3)
C7 C8 1.397(3)
C7 C12 1.400(3)
C8 C9 1.389(3)
C8 I1 2.096(2)
C9 C10 1.379(4)
C9 H9 0.9500
C10 C11 1.383(4)
C10 H10 0.9500
C11 C12 1.371(4)
C11 H11 0.9500
C12 H12 0.9500
C13 C16 1.514(4)
C13 C14 1.516(4)
C13 C15 1.530(4)
C13 S1 1.863(2)
C14 H14A 0.9800
C14 H14B 0.9800
C14 H14C 0.9800
C15 H15A 0.9800
C15 H15B 0.9800
C15 H15C 0.9800
C16 H16A 0.9800
C16 H16B 0.9800
C16 H16C 0.9800
O1 S1 1.4997(19)

loop_
_geom_torsion_atom_site_label_1
_geom_torsion_atom_site_label_2
_geom_torsion_atom_site_label_3
_geom_torsion_atom_site_label_4
_geom_torsion
C6 C1 C2 C3 3.2(4)
S1 C1 C2 C3 177.6(2)
C1 C2 C3 C4 -0.9(4)
C2 C3 C4 C5 -1.0(4)
C3 C4 C5 C6 0.7(4)
C3 C4 C5 Cl1 -178.9(2)
C2 C1 C6 C5 -3.4(3)
S1 C1 C6 C5 -177.59(17)
C2 C1 C6 C7 175.1(2)
S1 C1 C6 C7 0.9(3)
C4 C5 C6 C1 1.5(3)
Cl1 C5 C6 C1 -178.90(18)
C4 C5 C6 C7 -177.1(2)
Cl1 C5 C6 C7 2.6(3)
C1 C6 C7 C8 -74.3(3)
C5 C6 C7 C8 104.1(3)
C1 C6 C7 C12 110.2(3)
C5 C6 C7 C12 -71.4(3)
C12 C7 C8 C9 -0.4(3)
C6 C7 C8 C9 -176.0(2)
C12 C7 C8 I1 179.68(18)
C6 C7 C8 I1 4.0(3)
C7 C8 C9 C10 -0.6(4)
I1 C8 C9 C10 179.3(2)
C8 C9 C10 C11 0.9(4)
C9 C10 C11 C12 -0.2(5)
C10 C11 C12 C7 -0.9(5)
C8 C7 C12 C11 1.1(4)
C6 C7 C12 C11 176.9(3)
C2 C1 S1 O1 -24.2(2)
C6 C1 S1 O1 150.29(19)
C2 C1 S1 C13 85.1(2)
C6 C1 S1 C13 -100.4(2)
C16 C13 S1 O1 179.5(2)
C14 C13 S1 O1 55.6(2)
C15 C13 S1 O1 -62.8(2)
C16 C13 S1 C1 70.2(2)
C14 C13 S1 C1 -53.7(2)
C15 C13 S1 C1 -172.0(2)
